data_7109295
loop_
_publ_author_name
'Yu-Chiao Liu'
'Kai-Ti Chu'
'Ruei-Lin Jhang'
'Gene-Hsiang Lee'
'Ming-Hsi Chiang'

_publ_section_title
;
 [FeFe] hydrogenase active site modeling: a key intermediate bearing a
 thiolate proton and Fe hydride
;
_journal_name_full Chem.Commun.
_journal_page_first 4743
_journal_paper_doi 10.1039/c3cc39008j
_journal_volume 49
_journal_year 2013
_chemical_formula_sum 'C25.5 H19 Cl F6 Fe2 O11.5 P S4'
_chemical_formula_weight 929.77
_chemical_name_systematic
;
?
;
_space_group_IT_number 2
_symmetry_cell_setting triclinic
_symmetry_space_group_name_Hall '-P 1'
_symmetry_space_group_name_H-M 'P -1'
_atom_sites_solution_hydrogens geom
_atom_sites_solution_primary direct
_atom_sites_solution_secondary difmap
_audit_creation_method SHELXL-97
_cell_angle_alpha 92.733(2)
_cell_angle_beta 99.228(2)
_cell_angle_gamma 109.202(2)
_cell_formula_units_Z 4
_cell_length_a 12.5435(14)
_cell_length_b 15.0788(16)
_cell_length_c 19.863(2)
_cell_measurement_reflns_used 5438
_cell_measurement_temperature 150(2)
_cell_measurement_theta_max 23.43
_cell_measurement_theta_min 2.21
_cell_volume 3481.6(6)
_computing_cell_refinement 'Bruker SAINT'
_computing_data_collection 'Bruker SMART'
_computing_data_reduction 'Bruker SAINT'
_computing_molecular_graphics 'Bruker SHELXTL'
_computing_publication_material 'Bruker SHELXTL'
_computing_structure_refinement 'SHELXL-97 (Sheldrick, 1997)'
_computing_structure_solution 'SHELXS-97 (Sheldrick, 1990)'
_diffrn_ambient_temperature 150(2)
_diffrn_measured_fraction_theta_full 0.996
_diffrn_measured_fraction_theta_max 0.996
_diffrn_measurement_device_type 'BRUKER SMART APEXCCD area detector'
_diffrn_measurement_method 'omega scans'
_diffrn_radiation_monochromator graphite
_diffrn_radiation_source 'fine-focus sealed tube'
_diffrn_radiation_type MoK\a
_diffrn_radiation_wavelength 0.71073
_diffrn_reflns_av_R_equivalents 0.0473
_diffrn_reflns_av_sigmaI/netI 0.0660
_diffrn_reflns_limit_h_max 16
_diffrn_reflns_limit_h_min -16
_diffrn_reflns_limit_k_max 19
_diffrn_reflns_limit_k_min -19
_diffrn_reflns_limit_l_max 25
_diffrn_reflns_limit_l_min -25
_diffrn_reflns_number 39835
_diffrn_reflns_theta_full 27.50
_diffrn_reflns_theta_max 27.50
_diffrn_reflns_theta_min 1.04
_exptl_absorpt_coefficient_mu 1.285
_exptl_absorpt_correction_T_max 0.7832
_exptl_absorpt_correction_T_min 0.6144
_exptl_absorpt_correction_type multi-scan
_exptl_crystal_colour orange
_exptl_crystal_density_diffrn 1.774
_exptl_crystal_density_meas ?
_exptl_crystal_density_method 'not measured'
_exptl_crystal_description block
_exptl_crystal_F_000 1864
_exptl_crystal_size_max 0.42
_exptl_crystal_size_mid 0.20
_exptl_crystal_size_min 0.20
_refine_diff_density_max 0.826
_refine_diff_density_min -0.504
_refine_diff_density_rms 0.095
_refine_ls_extinction_method none
_refine_ls_goodness_of_fit_ref 1.018
_refine_ls_hydrogen_treatment mixed
_refine_ls_matrix_type full
_refine_ls_number_parameters 937
_refine_ls_number_reflns 15930
_refine_ls_number_restraints 0
_refine_ls_restrained_S_all 1.018
_refine_ls_R_factor_all 0.0706
_refine_ls_R_factor_gt 0.0480
_refine_ls_shift/su_max 0.004
_refine_ls_shift/su_mean 0.000
_refine_ls_structure_factor_coef Fsqd
_refine_ls_weighting_details 'calc w=1/[\s^2^(Fo^2^)+(0.0544P)^2^+0.7863P] where P=(Fo^2^+2Fc^2^)/3'
_refine_ls_weighting_scheme calc
_refine_ls_wR_factor_gt 0.1069
_refine_ls_wR_factor_ref 0.1203
_reflns_number_gt 11944
_reflns_number_total 15930
_reflns_threshold_expression >2sigma(I)
_cod_data_source_file c3cc39008j.txt
_cod_data_source_block ic15372
_cod_depositor_comments
;
The following automatic conversions were performed:

'_exptl_crystal_density_meas' value 'not_measured' was changed to '?'
- the value is perceived as not measured.

Automatic conversion script
Id: cif_fix_values 3008 2015-01-20 13:52:24Z robertas 
;
_cod_original_cell_volume 3481.6(7)
_cod_original_sg_symbol_H-M P-1
_cod_original_formula_sum 'C25.50 H19 Cl F6 Fe2 O11.50 P S4'
_cod_database_code 7109295

loop_
_symmetry_equiv_pos_as_xyz
'x, y, z'
'-x, -y, -z'

loop_
_atom_site_label
_atom_site_type_symbol
_atom_site_fract_x
_atom_site_fract_y
_atom_site_fract_z
_atom_site_U_iso_or_equiv
_atom_site_adp_type
_atom_site_occupancy
_atom_site_symmetry_multiplicity
_atom_site_calc_flag
_atom_site_refinement_flags
Fe1 Fe 0.67589(4) 0.66428(3) 0.41343(2) 0.01979(11) Uani 1 1 d .
Fe2 Fe 0.88653(4) 0.77871(3) 0.45679(2) 0.02030(11) Uani 1 1 d .
H1 H 0.775(3) 0.693(2) 0.4802(16) 0.024 Uiso 1 1 d .
S1 S 0.82061(7) 0.69971(6) 0.35144(4) 0.02144(17) Uani 1 1 d .
S2 S 0.98929(8) 0.67929(6) 0.48282(4) 0.0286(2) Uani 1 1 d .
H2 H 1.093(3) 0.725(3) 0.4811(18) 0.034 Uiso 1 1 d .
P1 P 0.73537(7) 0.82238(6) 0.42459(4) 0.02094(18) Uani 1 1 d .
C1 C 0.6731(3) 0.5416(3) 0.42407(18) 0.0289(8) Uani 1 1 d .
C2 C 0.5742(3) 0.6373(3) 0.33384(18) 0.0285(8) Uani 1 1 d .
C3 C 0.5699(3) 0.6552(2) 0.46712(17) 0.0222(7) Uani 1 1 d .
C4 C 0.9985(3) 0.8757(3) 0.43702(18) 0.0281(8) Uani 1 1 d .
C5 C 0.9195(3) 0.8300(2) 0.54480(19) 0.0286(8) Uani 1 1 d .
C6 C 0.8711(3) 0.6027(2) 0.35278(17) 0.0228(7) Uani 1 1 d .
C7 C 0.8345(3) 0.5359(3) 0.29690(18) 0.0314(8) Uani 1 1 d .
H7 H 0.7839 0.5424 0.2579 0.038 Uiso 1 1 calc R
C8 C 0.8719(3) 0.4589(3) 0.2977(2) 0.0363(9) Uani 1 1 d .
H8 H 0.8453 0.4117 0.2596 0.044 Uiso 1 1 calc R
C9 C 0.9474(3) 0.4504(3) 0.3535(2) 0.0356(9) Uani 1 1 d .
H9 H 0.9726 0.3975 0.3534 0.043 Uiso 1 1 calc R
C10 C 0.9866(3) 0.5180(3) 0.4094(2) 0.0330(8) Uani 1 1 d .
H10 H 1.0396 0.5126 0.4475 0.040 Uiso 1 1 calc R
C11 C 0.9472(3) 0.5948(2) 0.40899(17) 0.0262(7) Uani 1 1 d .
C12 C 0.7145(3) 0.8751(2) 0.34531(17) 0.0252(7) Uani 1 1 d .
C13 C 0.6024(3) 0.8596(3) 0.3123(2) 0.0392(10) Uani 1 1 d .
H13 H 0.5394 0.8238 0.3317 0.047 Uiso 1 1 calc R
C14 C 0.5834(4) 0.8968(3) 0.2507(2) 0.0474(11) Uani 1 1 d .
H14 H 0.5069 0.8864 0.2282 0.057 Uiso 1 1 calc R
C15 C 0.6736(4) 0.9482(3) 0.2217(2) 0.0455(11) Uani 1 1 d .
H15 H 0.6594 0.9739 0.1798 0.055 Uiso 1 1 calc R
C16 C 0.7834(4) 0.9622(3) 0.2534(2) 0.0433(10) Uani 1 1 d .
H16 H 0.8458 0.9963 0.2328 0.052 Uiso 1 1 calc R
C17 C 0.8049(3) 0.9270(3) 0.3157(2) 0.0360(9) Uani 1 1 d .
H17 H 0.8818 0.9386 0.3380 0.043 Uiso 1 1 calc R
C18 C 0.6907(3) 0.8855(2) 0.48776(17) 0.0253(7) Uani 1 1 d .
C19 C 0.6700(3) 0.9685(2) 0.47430(19) 0.0312(8) Uani 1 1 d .
H19 H 0.6781 0.9919 0.4311 0.037 Uiso 1 1 calc R
C20 C 0.6378(3) 1.0171(3) 0.5234(2) 0.0405(10) Uani 1 1 d .
H20 H 0.6246 1.0743 0.5142 0.049 Uiso 1 1 calc R
C21 C 0.6247(3) 0.9825(3) 0.5861(2) 0.0402(10) Uani 1 1 d .
H21 H 0.6007 1.0153 0.6194 0.048 Uiso 1 1 calc R
C22 C 0.6463(3) 0.9012(3) 0.60041(19) 0.0345(9) Uani 1 1 d .
H22 H 0.6381 0.8782 0.6437 0.041 Uiso 1 1 calc R
C23 C 0.6801(3) 0.8528(2) 0.55162(18) 0.0290(8) Uani 1 1 d .
H23 H 0.6961 0.7970 0.5618 0.035 Uiso 1 1 calc R
O1 O 0.6762(3) 0.4725(2) 0.43407(17) 0.0568(9) Uani 1 1 d .
O2 O 0.5168(2) 0.6203(2) 0.28171(13) 0.0486(8) Uani 1 1 d .
O3 O 0.5019(2) 0.64902(17) 0.49890(12) 0.0309(6) Uani 1 1 d .
O4 O 1.0703(2) 0.94018(19) 0.42685(14) 0.0408(7) Uani 1 1 d .
O5 O 0.9459(2) 0.86443(18) 0.59920(13) 0.0410(7) Uani 1 1 d .
Fe3 Fe 0.96410(4) 0.67347(3) 0.07817(2) 0.01893(11) Uani 1 1 d .
Fe4 Fe 0.80355(4) 0.74339(3) 0.03516(2) 0.01947(11) Uani 1 1 d .
H3 H 0.925(3) 0.740(2) 0.0205(16) 0.023 Uiso 1 1 d .
S3 S 0.87286(7) 0.74027(6) 0.14596(4) 0.02122(17) Uani 1 1 d .
S4 S 0.90505(8) 0.90219(6) 0.04408(4) 0.0275(2) Uani 1 1 d .
H4 H 0.843(3) 0.946(2) 0.0476(17) 0.033 Uiso 1 1 d .
P2 P 0.77815(7) 0.59092(6) 0.03384(4) 0.01836(17) Uani 1 1 d .
C24 C 1.1061(3) 0.7688(2) 0.10717(18) 0.0251(7) Uani 1 1 d .
C25 C 0.9827(3) 0.5933(2) 0.13858(17) 0.0238(7) Uani 1 1 d .
C26 C 1.0191(3) 0.6225(2) 0.01385(17) 0.0220(7) Uani 1 1 d .
C27 C 0.6719(3) 0.7516(3) 0.05143(18) 0.0283(8) Uani 1 1 d .
C28 C 0.7615(3) 0.7407(2) -0.05629(18) 0.0242(7) Uani 1 1 d .
C29 C 0.9649(3) 0.8582(2) 0.17448(17) 0.0222(7) Uani 1 1 d .
C30 C 1.0234(3) 0.8799(3) 0.24171(18) 0.0296(8) Uani 1 1 d .
H30 H 1.0139 0.8323 0.2721 0.035 Uiso 1 1 calc R
C31 C 1.0960(3) 0.9719(3) 0.2645(2) 0.0354(9) Uani 1 1 d .
H31 H 1.1366 0.9869 0.3105 0.042 Uiso 1 1 calc R
C32 C 1.1095(3) 1.0405(3) 0.2214(2) 0.0345(9) Uani 1 1 d .
H32 H 1.1590 1.1031 0.2377 0.041 Uiso 1 1 calc R
C33 C 1.0519(3) 1.0202(3) 0.15379(19) 0.0318(8) Uani 1 1 d .
H33 H 1.0624 1.0682 0.1237 0.038 Uiso 1 1 calc R
C34 C 0.9796(3) 0.9296(2) 0.13097(17) 0.0243(7) Uani 1 1 d .
C35 C 0.6934(3) 0.5154(2) 0.08857(15) 0.0204(7) Uani 1 1 d .
C36 C 0.7179(3) 0.4353(2) 0.10828(17) 0.0240(7) Uani 1 1 d .
H36 H 0.7823 0.4233 0.0958 0.029 Uiso 1 1 calc R
C37 C 0.6491(3) 0.3734(3) 0.14571(18) 0.0283(8) Uani 1 1 d .
H37 H 0.6659 0.3189 0.1587 0.034 Uiso 1 1 calc R
C38 C 0.5556(3) 0.3910(3) 0.16425(18) 0.0311(8) Uani 1 1 d .
H38 H 0.5077 0.3481 0.1895 0.037 Uiso 1 1 calc R
C39 C 0.5319(3) 0.4706(3) 0.14619(18) 0.0325(9) Uani 1 1 d .
H39 H 0.4689 0.4833 0.1600 0.039 Uiso 1 1 calc R
C40 C 0.5999(3) 0.5320(2) 0.10784(17) 0.0270(8) Uani 1 1 d .
H40 H 0.5821 0.5860 0.0947 0.032 Uiso 1 1 calc R
C41 C 0.7479(3) 0.5166(2) -0.04615(16) 0.0214(7) Uani 1 1 d .
C42 C 0.6715(3) 0.4238(2) -0.05592(17) 0.0268(8) Uani 1 1 d .
H42 H 0.6313 0.3989 -0.0205 0.032 Uiso 1 1 calc R
C43 C 0.6537(3) 0.3677(3) -0.11672(18) 0.0321(8) Uani 1 1 d .
H43 H 0.6025 0.3042 -0.1226 0.039 Uiso 1 1 calc R
C44 C 0.7099(3) 0.4037(3) -0.16879(17) 0.0322(9) Uani 1 1 d .
H44 H 0.6973 0.3652 -0.2106 0.039 Uiso 1 1 calc R
C45 C 0.7848(3) 0.4959(3) -0.16016(17) 0.0299(8) Uani 1 1 d .
H45 H 0.8233 0.5205 -0.1962 0.036 Uiso 1 1 calc R
C46 C 0.8039(3) 0.5525(3) -0.09981(16) 0.0251(7) Uani 1 1 d .
H46 H 0.8552 0.6159 -0.0945 0.030 Uiso 1 1 calc R
O6 O 1.1935(2) 0.8215(2) 0.12225(16) 0.0485(7) Uani 1 1 d .
O7 O 0.9922(2) 0.54164(18) 0.17715(13) 0.0344(6) Uani 1 1 d .
O8 O 1.0580(2) 0.59102(17) -0.02416(12) 0.0302(6) Uani 1 1 d .
O9 O 0.5897(2) 0.7583(2) 0.06397(15) 0.0449(7) Uani 1 1 d .
O10 O 0.7333(2) 0.74050(18) -0.11303(12) 0.0344(6) Uani 1 1 d .
S5 S 0.73631(9) 0.58599(7) 0.63351(4) 0.0323(2) Uani 1 1 d .
O11 O 0.7803(2) 0.51740(18) 0.67040(12) 0.0334(6) Uani 1 1 d .
O12 O 0.8259(3) 0.6540(2) 0.60956(16) 0.0648(10) Uani 1 1 d .
O13 O 0.6293(3) 0.5420(2) 0.58924(15) 0.0581(9) Uani 1 1 d .
C47 C 0.7089(4) 0.6507(3) 0.7043(2) 0.0387(10) Uani 1 1 d .
F1 F 0.8011(2) 0.68779(17) 0.75180(12) 0.0580(7) Uani 1 1 d .
F2 F 0.6274(2) 0.5941(2) 0.73271(15) 0.0682(8) Uani 1 1 d .
F3 F 0.6743(3) 0.71929(19) 0.68098(15) 0.0725(9) Uani 1 1 d .
S6 S 0.61314(9) 0.93832(7) 0.91194(5) 0.0373(2) Uani 1 1 d .
O14 O 0.7348(2) 0.9654(2) 0.92980(14) 0.0515(8) Uani 1 1 d .
O15 O 0.5508(3) 0.8492(2) 0.93394(16) 0.0550(8) Uani 1 1 d .
O16 O 0.5631(3) 1.0102(2) 0.92366(15) 0.0490(7) Uani 1 1 d .
C48 C 0.5795(4) 0.9140(3) 0.8195(2) 0.0417(10) Uani 1 1 d .
F4 F 0.6151(2) 0.84632(17) 0.79814(11) 0.0471(6) Uani 1 1 d .
F5 F 0.6298(3) 0.99068(19) 0.79034(13) 0.0630(8) Uani 1 1 d .
F6 F 0.4677(2) 0.8885(2) 0.79766(15) 0.0716(9) Uani 1 1 d .
S7 S 0.69246(7) 0.28575(6) 0.60620(4) 0.02632(19) Uani 1 1 d .
O17 O 0.7661(2) 0.33073(19) 0.56119(12) 0.0371(6) Uani 1 1 d .
O18 O 0.5957(2) 0.20436(18) 0.57962(14) 0.0384(6) Uani 1 1 d .
O19 O 0.6621(2) 0.35180(18) 0.65024(13) 0.0329(6) Uani 1 1 d .
H19A H 0.716(4) 0.420(3) 0.657(2) 0.049 Uiso 1 1 d .
C49 C 0.7829(4) 0.2451(3) 0.6685(2) 0.0381(9) Uani 1 1 d .
F7 F 0.8291(2) 0.19114(18) 0.63706(13) 0.0549(7) Uani 1 1 d .
F8 F 0.8680(2) 0.31684(18) 0.70528(12) 0.0564(7) Uani 1 1 d .
F9 F 0.7246(2) 0.19504(19) 0.71152(13) 0.0619(7) Uani 1 1 d .
S8 S 0.87513(8) 0.17568(7) 1.10068(5) 0.0333(2) Uani 1 1 d .
O20 O 0.8084(3) 0.2270(2) 1.06412(17) 0.0534(9) Uani 1 1 d .
H20A H 0.733(5) 0.201(4) 1.043(3) 0.080 Uiso 1 1 d .
O21 O 0.9889(2) 0.2014(2) 1.08761(15) 0.0495(8) Uani 1 1 d .
O22 O 0.8142(2) 0.07731(18) 1.10078(14) 0.0393(6) Uani 1 1 d .
C50 C 0.8939(4) 0.2256(3) 1.1875(2) 0.0453(10) Uani 1 1 d .
F10 F 0.7946(2) 0.2118(2) 1.20723(15) 0.0691(8) Uani 1 1 d .
F11 F 0.9501(3) 0.31866(17) 1.19473(15) 0.0687(8) Uani 1 1 d .
F12 F 0.9549(2) 0.18723(19) 1.23063(13) 0.0599(7) Uani 1 1 d .
C51 C 0.6792(5) 0.2552(4) 0.4011(2) 0.0765(17) Uani 1 1 d .
H51A H 0.6247 0.2229 0.4304 0.092 Uiso 1 1 calc R
H51B H 0.7309 0.3160 0.4269 0.092 Uiso 1 1 calc R
Cl1 Cl 0.60416(13) 0.27723(11) 0.32821(7) 0.0774(4) Uani 1 1 d .
Cl2 Cl 0.76185(16) 0.18460(10) 0.38443(8) 0.0877(5) Uani 1 1 d .
O23 O 0.6102(2) 0.16585(18) 0.99746(14) 0.0394(6) Uani 1 1 d .
H23A H 0.5925 0.1194 0.9781 0.059 Uiso 1 1 d R
H23B H 0.5671 0.1605 1.0232 0.059 Uiso 1 1 d R

loop_
_atom_site_aniso_label
_atom_site_aniso_U_11
_atom_site_aniso_U_22
_atom_site_aniso_U_33
_atom_site_aniso_U_23
_atom_site_aniso_U_13
_atom_site_aniso_U_12
Fe1 0.0192(2) 0.0177(2) 0.0212(2) 0.00097(18) 0.00395(19) 0.0047(2)
Fe2 0.0196(2) 0.0165(2) 0.0229(2) 0.00235(19) 0.00145(19) 0.0048(2)
S1 0.0214(4) 0.0220(4) 0.0221(4) 0.0047(3) 0.0041(3) 0.0087(4)
S2 0.0279(5) 0.0301(5) 0.0280(4) 0.0029(4) 0.0015(4) 0.0118(4)
P1 0.0212(4) 0.0183(4) 0.0235(4) 0.0037(3) 0.0039(3) 0.0070(4)
C1 0.027(2) 0.029(2) 0.036(2) 0.0103(16) 0.0177(16) 0.0105(17)
C2 0.0205(18) 0.035(2) 0.0300(19) -0.0025(16) 0.0075(15) 0.0097(16)
C3 0.0228(18) 0.0162(17) 0.0255(17) 0.0008(13) 0.0003(14) 0.0061(14)
C4 0.027(2) 0.027(2) 0.0298(19) 0.0027(15) 0.0002(15) 0.0111(17)
C5 0.029(2) 0.0214(18) 0.033(2) 0.0019(16) 0.0023(16) 0.0071(16)
C6 0.0237(18) 0.0215(17) 0.0258(17) 0.0045(14) 0.0064(14) 0.0103(15)
C7 0.034(2) 0.036(2) 0.0280(19) 0.0038(16) 0.0071(16) 0.0153(18)
C8 0.040(2) 0.033(2) 0.037(2) -0.0021(17) 0.0120(18) 0.0126(19)
C9 0.035(2) 0.033(2) 0.044(2) 0.0009(18) 0.0066(18) 0.0200(18)
C10 0.032(2) 0.033(2) 0.039(2) 0.0120(17) 0.0099(17) 0.0150(18)
C11 0.0258(19) 0.0220(18) 0.0288(18) 0.0031(14) 0.0054(15) 0.0052(15)
C12 0.0278(19) 0.0242(18) 0.0242(17) 0.0058(14) 0.0029(14) 0.0102(16)
C13 0.031(2) 0.046(2) 0.043(2) 0.0200(19) 0.0076(18) 0.0139(19)
C14 0.040(3) 0.059(3) 0.046(3) 0.022(2) 0.001(2) 0.023(2)
C15 0.051(3) 0.058(3) 0.042(2) 0.031(2) 0.016(2) 0.031(2)
C16 0.047(3) 0.045(3) 0.053(3) 0.028(2) 0.026(2) 0.024(2)
C17 0.031(2) 0.036(2) 0.048(2) 0.0165(18) 0.0114(18) 0.0155(18)
C18 0.0232(18) 0.0182(17) 0.0323(19) -0.0025(14) 0.0022(15) 0.0064(15)
C19 0.031(2) 0.0251(19) 0.037(2) -0.0029(16) 0.0001(16) 0.0117(17)
C20 0.039(2) 0.028(2) 0.053(3) -0.0085(18) -0.001(2) 0.0152(19)
C21 0.034(2) 0.042(2) 0.042(2) -0.0168(19) 0.0043(18) 0.0154(19)
C22 0.033(2) 0.033(2) 0.0297(19) -0.0080(16) 0.0033(16) 0.0033(17)
C23 0.030(2) 0.0247(19) 0.0308(19) 0.0011(15) 0.0032(16) 0.0090(16)
O1 0.064(2) 0.0329(17) 0.085(2) 0.0131(16) 0.0474(19) 0.0159(16)
O2 0.0306(16) 0.081(2) 0.0289(15) -0.0138(15) -0.0060(12) 0.0204(16)
O3 0.0268(14) 0.0339(15) 0.0324(14) 0.0039(11) 0.0096(11) 0.0092(12)
O4 0.0297(15) 0.0285(15) 0.0564(18) 0.0112(13) 0.0071(13) -0.0008(12)
O5 0.0510(18) 0.0323(15) 0.0323(15) -0.0061(12) -0.0056(13) 0.0121(14)
Fe3 0.0176(2) 0.0189(2) 0.0217(2) 0.00363(18) 0.00479(19) 0.0073(2)
Fe4 0.0198(2) 0.0199(2) 0.0211(2) 0.00506(19) 0.00553(19) 0.0087(2)
S3 0.0237(4) 0.0218(4) 0.0204(4) 0.0035(3) 0.0059(3) 0.0098(4)
S4 0.0332(5) 0.0236(5) 0.0281(4) 0.0074(4) 0.0076(4) 0.0113(4)
P2 0.0173(4) 0.0196(4) 0.0190(4) 0.0033(3) 0.0044(3) 0.0067(3)
C24 0.0195(18) 0.0218(18) 0.037(2) 0.0065(15) 0.0111(15) 0.0071(15)
C25 0.0185(17) 0.0274(19) 0.0254(17) 0.0009(15) 0.0034(14) 0.0084(15)
C26 0.0168(17) 0.0185(17) 0.0298(18) 0.0081(14) 0.0051(14) 0.0038(14)
C27 0.031(2) 0.029(2) 0.0287(18) 0.0124(15) 0.0076(16) 0.0138(17)
C28 0.0240(18) 0.0230(18) 0.0302(19) 0.0057(14) 0.0074(15) 0.0127(15)
C29 0.0186(17) 0.0219(17) 0.0283(17) 0.0011(14) 0.0062(14) 0.0090(14)
C30 0.028(2) 0.031(2) 0.0318(19) 0.0038(16) 0.0065(16) 0.0120(17)
C31 0.032(2) 0.038(2) 0.033(2) -0.0043(17) 0.0016(17) 0.0110(18)
C32 0.027(2) 0.026(2) 0.045(2) -0.0053(17) 0.0006(17) 0.0062(17)
C33 0.031(2) 0.0242(19) 0.042(2) 0.0063(16) 0.0106(17) 0.0097(17)
C34 0.0238(18) 0.0253(18) 0.0265(17) 0.0020(14) 0.0066(14) 0.0113(15)
C35 0.0192(17) 0.0220(17) 0.0180(15) 0.0019(13) 0.0031(13) 0.0047(14)
C36 0.0205(17) 0.0237(18) 0.0290(18) 0.0058(14) 0.0062(14) 0.0080(15)
C37 0.0272(19) 0.0262(19) 0.0315(19) 0.0081(15) 0.0048(15) 0.0089(16)
C38 0.029(2) 0.034(2) 0.0297(19) 0.0135(16) 0.0102(16) 0.0057(17)
C39 0.029(2) 0.041(2) 0.036(2) 0.0151(17) 0.0160(17) 0.0166(18)
C40 0.0259(19) 0.0275(19) 0.0312(19) 0.0069(15) 0.0086(15) 0.0118(16)
C41 0.0200(17) 0.0268(18) 0.0194(16) 0.0021(13) 0.0031(13) 0.0108(15)
C42 0.0215(18) 0.032(2) 0.0255(18) 0.0007(15) 0.0020(14) 0.0088(16)
C43 0.028(2) 0.032(2) 0.032(2) -0.0063(16) 0.0003(16) 0.0069(17)
C44 0.035(2) 0.045(2) 0.0197(17) -0.0032(16) -0.0024(15) 0.0222(19)
C45 0.031(2) 0.047(2) 0.0188(17) 0.0078(16) 0.0051(15) 0.0216(19)
C46 0.0238(18) 0.032(2) 0.0229(17) 0.0062(14) 0.0039(14) 0.0135(16)
O6 0.0318(17) 0.0357(17) 0.069(2) -0.0035(15) 0.0088(15) 0.0013(14)
O7 0.0350(15) 0.0378(15) 0.0345(14) 0.0125(12) 0.0070(12) 0.0166(13)
O8 0.0301(14) 0.0286(14) 0.0378(14) 0.0059(11) 0.0167(12) 0.0129(12)
O9 0.0334(16) 0.0558(19) 0.0632(19) 0.0235(15) 0.0249(14) 0.0287(15)
O10 0.0432(16) 0.0398(16) 0.0249(14) 0.0065(11) 0.0030(12) 0.0214(13)
S5 0.0496(6) 0.0279(5) 0.0212(4) 0.0043(4) 0.0060(4) 0.0155(5)
O11 0.0441(16) 0.0301(14) 0.0292(13) 0.0010(11) 0.0002(12) 0.0203(13)
O12 0.089(3) 0.057(2) 0.056(2) 0.0242(17) 0.0437(19) 0.0178(19)
O13 0.075(2) 0.0430(18) 0.0455(17) -0.0060(14) -0.0295(16) 0.0255(17)
C47 0.051(3) 0.032(2) 0.042(2) 0.0060(18) 0.015(2) 0.023(2)
F1 0.082(2) 0.0443(15) 0.0384(14) -0.0117(11) 0.0004(14) 0.0169(14)
F2 0.0702(19) 0.071(2) 0.082(2) 0.0215(16) 0.0482(17) 0.0322(17)
F3 0.113(3) 0.0547(17) 0.0766(19) 0.0153(15) 0.0210(18) 0.0612(18)
S6 0.0392(6) 0.0401(6) 0.0359(5) 0.0033(4) 0.0081(4) 0.0175(5)
O14 0.0403(17) 0.070(2) 0.0422(17) -0.0042(15) -0.0011(14) 0.0216(16)
O15 0.071(2) 0.0465(19) 0.064(2) 0.0180(16) 0.0361(18) 0.0287(17)
O16 0.0514(19) 0.0407(17) 0.0563(19) -0.0073(14) 0.0092(15) 0.0196(15)
C48 0.038(2) 0.037(2) 0.048(2) 0.001(2) 0.000(2) 0.016(2)
F4 0.0545(16) 0.0508(15) 0.0424(13) -0.0053(11) 0.0047(12) 0.0296(13)
F5 0.092(2) 0.0591(18) 0.0474(15) 0.0187(13) 0.0141(15) 0.0356(17)
F6 0.0429(16) 0.093(2) 0.0730(19) -0.0263(16) -0.0180(14) 0.0340(16)
S7 0.0245(5) 0.0272(5) 0.0295(4) -0.0019(4) 0.0049(4) 0.0124(4)
O17 0.0325(15) 0.0498(17) 0.0303(14) 0.0021(12) 0.0100(12) 0.0143(13)
O18 0.0273(14) 0.0300(15) 0.0536(17) -0.0077(13) 0.0009(13) 0.0089(12)
O19 0.0408(16) 0.0270(14) 0.0387(15) 0.0039(12) 0.0179(12) 0.0172(12)
C49 0.040(2) 0.036(2) 0.038(2) -0.0031(18) 0.0006(19) 0.017(2)
F7 0.0547(16) 0.0575(16) 0.0634(16) -0.0082(13) -0.0033(13) 0.0424(14)
F8 0.0513(16) 0.0555(16) 0.0491(15) -0.0111(12) -0.0183(12) 0.0160(14)
F9 0.079(2) 0.0600(18) 0.0569(16) 0.0270(14) 0.0146(15) 0.0338(16)
S8 0.0363(5) 0.0266(5) 0.0411(5) 0.0116(4) 0.0138(4) 0.0121(4)
O20 0.0401(18) 0.0360(17) 0.075(2) 0.0227(16) -0.0066(16) 0.0071(15)
O21 0.0454(18) 0.0519(19) 0.063(2) 0.0225(16) 0.0319(16) 0.0206(15)
O22 0.0474(17) 0.0242(14) 0.0472(16) 0.0066(12) 0.0145(14) 0.0106(13)
C50 0.044(3) 0.034(2) 0.061(3) 0.002(2) 0.017(2) 0.014(2)
F10 0.0675(19) 0.080(2) 0.077(2) 0.0022(16) 0.0414(16) 0.0356(17)
F11 0.078(2) 0.0322(15) 0.090(2) -0.0130(14) 0.0081(17) 0.0162(14)
F12 0.0703(19) 0.0603(18) 0.0462(15) 0.0039(13) -0.0023(14) 0.0247(15)
C51 0.106(5) 0.086(4) 0.042(3) 0.004(3) -0.003(3) 0.047(4)
Cl1 0.0761(10) 0.0857(10) 0.0510(7) -0.0018(7) -0.0137(7) 0.0151(8)
Cl2 0.1161(13) 0.0511(8) 0.0886(11) 0.0042(7) 0.0028(10) 0.0267(9)
O23 0.0418(17) 0.0316(15) 0.0484(16) 0.0067(13) 0.0157(14) 0.0134(13)

loop_
_atom_type_symbol
_atom_type_description
_atom_type_scat_dispersion_real
_atom_type_scat_dispersion_imag
_atom_type_scat_source
C C 0.0033 0.0016 'International Tables Vol C Tables 4.2.6.8 and 6.1.1.4'
H H 0.0000 0.0000 'International Tables Vol C Tables 4.2.6.8 and 6.1.1.4'
O O 0.0106 0.0060 'International Tables Vol C Tables 4.2.6.8 and 6.1.1.4'
F F 0.0171 0.0103 'International Tables Vol C Tables 4.2.6.8 and 6.1.1.4'
P P 0.1023 0.0942 'International Tables Vol C Tables 4.2.6.8 and 6.1.1.4'
S S 0.1246 0.1234 'International Tables Vol C Tables 4.2.6.8 and 6.1.1.4'
Cl Cl 0.1484 0.1585 'International Tables Vol C Tables 4.2.6.8 and 6.1.1.4'
Fe Fe 0.3463 0.8444 'International Tables Vol C Tables 4.2.6.8 and 6.1.1.4'

loop_
_geom_angle_atom_site_label_1
_geom_angle_atom_site_label_2
_geom_angle_atom_site_label_3
_geom_angle
H1 Fe1 C2 174.6(12)
H1 Fe1 C3 90.0(11)
C2 Fe1 C3 94.89(15)
H1 Fe1 C1 84.9(12)
C2 Fe1 C1 97.18(17)
C3 Fe1 C1 92.35(14)
H1 Fe1 P1 76.7(11)
C2 Fe1 P1 100.75(12)
C3 Fe1 P1 92.92(10)
C1 Fe1 P1 160.79(12)
H1 Fe1 S1 86.3(11)
C2 Fe1 S1 88.53(11)
C3 Fe1 S1 171.29(11)
C1 Fe1 S1 95.18(10)
P1 Fe1 S1 78.55(3)
H1 Fe1 Fe2 39.1(11)
C2 Fe1 Fe2 135.62(12)
C3 Fe1 Fe2 119.22(10)
C1 Fe1 Fe2 107.99(11)
P1 Fe1 Fe2 53.67(3)
S1 Fe1 Fe2 54.03(3)
H1 Fe2 C4 174.4(11)
H1 Fe2 C5 85.9(11)
C4 Fe2 C5 90.10(16)
H1 Fe2 P1 75.5(11)
C4 Fe2 P1 101.14(11)
C5 Fe2 P1 96.57(11)
H1 Fe2 S1 85.4(11)
C4 Fe2 S1 98.53(12)
C5 Fe2 S1 171.15(12)
P1 Fe2 S1 79.97(3)
H1 Fe2 S2 85.4(11)
C4 Fe2 S2 98.62(11)
C5 Fe2 S2 91.89(11)
P1 Fe2 S2 158.46(4)
S1 Fe2 S2 88.71(3)
H1 Fe2 Fe1 36.4(11)
C4 Fe2 Fe1 144.48(11)
C5 Fe2 Fe1 115.81(12)
P1 Fe2 Fe1 54.51(3)
S1 Fe2 Fe1 55.59(3)
S2 Fe2 Fe1 104.01(3)
C6 S1 Fe2 105.80(11)
C6 S1 Fe1 106.12(11)
Fe2 S1 Fe1 70.39(3)
H2 S2 C11 103.0(16)
H2 S2 Fe2 106.8(16)
C11 S2 Fe2 104.43(12)
C18 P1 C12 106.07(16)
C18 P1 Fe2 118.62(11)
C12 P1 Fe2 122.22(12)
C18 P1 Fe1 120.52(12)
C12 P1 Fe1 115.15(12)
Fe2 P1 Fe1 71.82(3)
O1 C1 Fe1 175.4(4)
O2 C2 Fe1 175.0(3)
O3 C3 Fe1 178.2(3)
O4 C4 Fe2 177.0(3)
O5 C5 Fe2 176.3(3)
C7 C6 C11 120.3(3)
C7 C6 S1 119.0(3)
C11 C6 S1 120.7(3)
C6 C7 C8 119.6(3)
C9 C8 C7 120.4(4)
C8 C9 C10 120.5(3)
C9 C10 C11 119.0(3)
C6 C11 C10 120.1(3)
C6 C11 S2 119.9(3)
C10 C11 S2 119.9(3)
C17 C12 C13 119.1(3)
C17 C12 P1 122.8(3)
C13 C12 P1 118.0(3)
C14 C13 C12 119.5(4)
C15 C14 C13 121.0(4)
C16 C15 C14 119.7(4)
C15 C16 C17 120.5(4)
C12 C17 C16 120.3(4)
C19 C18 C23 119.3(3)
C19 C18 P1 120.7(3)
C23 C18 P1 120.0(3)
C20 C19 C18 120.3(4)
C19 C20 C21 119.9(4)
C22 C21 C20 120.4(4)
C21 C22 C23 119.9(4)
C22 C23 C18 120.2(3)
H3 Fe3 C25 171.2(11)
H3 Fe3 C26 89.0(11)
C25 Fe3 C26 94.03(14)
H3 Fe3 C24 90.4(11)
C25 Fe3 C24 97.71(15)
C26 Fe3 C24 91.33(15)
H3 Fe3 P2 75.5(11)
C25 Fe3 P2 96.06(11)
C26 Fe3 P2 94.58(11)
C24 Fe3 P2 164.59(10)
H3 Fe3 S3 83.3(11)
C25 Fe3 S3 92.94(11)
C26 Fe3 S3 170.92(10)
C24 Fe3 S3 93.51(10)
P2 Fe3 S3 78.88(3)
H3 Fe3 Fe4 36.6(11)
C25 Fe3 Fe4 135.71(11)
C26 Fe3 Fe4 117.11(10)
C24 Fe3 Fe4 111.27(10)
P2 Fe3 Fe4 53.46(3)
S3 Fe3 Fe4 53.89(2)
C27 Fe4 C28 92.92(15)
C27 Fe4 P2 104.10(12)
C28 Fe4 P2 95.57(11)
C27 Fe4 S3 93.83(11)
C28 Fe4 S3 172.98(10)
P2 Fe4 S3 80.92(3)
C27 Fe4 S4 97.88(12)
C28 Fe4 S4 90.91(11)
P2 Fe4 S4 156.70(4)
S3 Fe4 S4 90.07(3)
C27 Fe4 Fe3 142.97(11)
C28 Fe4 Fe3 117.27(10)
P2 Fe4 Fe3 55.00(3)
S3 Fe4 Fe3 55.76(2)
S4 Fe4 Fe3 102.27(3)
C29 S3 Fe4 104.59(11)
C29 S3 Fe3 107.61(11)
Fe4 S3 Fe3 70.35(3)
H4 S4 C34 97.7(17)
H4 S4 Fe4 109.9(17)
C34 S4 Fe4 104.08(12)
C41 P2 C35 104.34(15)
C41 P2 Fe4 121.20(11)
C35 P2 Fe4 122.70(11)
C41 P2 Fe3 117.31(11)
C35 P2 Fe3 117.68(10)
Fe4 P2 Fe3 71.54(3)
O6 C24 Fe3 175.2(3)
O7 C25 Fe3 178.6(3)
O8 C26 Fe3 176.8(3)
O9 C27 Fe4 177.7(4)
O10 C28 Fe4 178.0(3)
C30 C29 C34 119.1(3)
C30 C29 S3 119.1(3)
C34 C29 S3 121.8(3)
C29 C30 C31 119.5(3)
C32 C31 C30 120.6(4)
C31 C32 C33 120.8(4)
C34 C33 C32 119.0(3)
C33 C34 C29 120.9(3)
C33 C34 S4 119.6(3)
C29 C34 S4 119.4(3)
C40 C35 C36 118.8(3)
C40 C35 P2 121.3(2)
C36 C35 P2 119.8(2)
C37 C36 C35 120.6(3)
C36 C37 C38 119.8(3)
C39 C38 C37 120.2(3)
C38 C39 C40 120.1(3)
C35 C40 C39 120.6(3)
C42 C41 C46 118.6(3)
C42 C41 P2 122.0(2)
C46 C41 P2 119.3(3)
C43 C42 C41 120.6(3)
C44 C43 C42 120.2(4)
C43 C44 C45 119.9(3)
C46 C45 C44 120.6(3)
C45 C46 C41 120.1(3)
O13 S5 O12 119.6(2)
O13 S5 O11 112.90(17)
O12 S5 O11 110.56(19)
O13 S5 C47 106.5(2)
O12 S5 C47 104.1(2)
O11 S5 C47 100.85(16)
F1 C47 F2 108.3(3)
F1 C47 F3 108.7(3)
F2 C47 F3 108.5(3)
F1 C47 S5 111.7(3)
F2 C47 S5 110.4(3)
F3 C47 S5 109.1(3)
O14 S6 O15 114.61(19)
O14 S6 O16 117.05(19)
O15 S6 O16 112.48(18)
O14 S6 C48 105.55(19)
O15 S6 C48 102.6(2)
O16 S6 C48 102.25(18)
F6 C48 F4 108.7(3)
F6 C48 F5 107.8(3)
F4 C48 F5 107.6(4)
F6 C48 S6 110.3(3)
F4 C48 S6 111.7(3)
F5 C48 S6 110.6(3)
O18 S7 O17 118.71(16)
O18 S7 O19 111.42(16)
O17 S7 O19 113.78(16)
O18 S7 C49 105.17(18)
O17 S7 C49 104.10(18)
O19 S7 C49 101.35(16)
F9 C49 F8 107.5(3)
F9 C49 F7 107.8(3)
F8 C49 F7 107.8(3)
F9 C49 S7 111.8(3)
F8 C49 S7 111.5(3)
F7 C49 S7 110.3(3)
O21 S8 O22 117.08(17)
O21 S8 O20 113.05(18)
O22 S8 O20 114.57(18)
O21 S8 C50 103.8(2)
O22 S8 C50 104.82(18)
O20 S8 C50 101.0(2)
F10 C50 F12 107.8(4)
F10 C50 F11 107.5(3)
F12 C50 F11 107.5(4)
F10 C50 S8 111.9(3)
F12 C50 S8 110.8(3)
F11 C50 S8 111.2(3)
Cl1 C51 Cl2 112.9(3)

loop_
_geom_bond_atom_site_label_1
_geom_bond_atom_site_label_2
_geom_bond_distance
Fe1 H1 1.60(3)
Fe1 C2 1.801(4)
Fe1 C3 1.809(3)
Fe1 C1 1.862(4)
Fe1 P1 2.2395(10)
Fe1 S1 2.2888(9)
Fe1 Fe2 2.6134(7)
Fe2 H1 1.70(3)
Fe2 C4 1.774(4)
Fe2 C5 1.804(4)
Fe2 P1 2.2160(10)
Fe2 S1 2.2453(9)
Fe2 S2 2.3038(10)
S1 C6 1.774(3)
S2 H2 1.26(4)
S2 C11 1.784(4)
P1 C18 1.805(3)
P1 C12 1.818(3)
C1 O1 1.082(4)
C2 O2 1.127(4)
C3 O3 1.122(4)
C4 O4 1.139(4)
C5 O5 1.125(4)
C6 C7 1.372(5)
C6 C11 1.385(5)
C7 C8 1.388(5)
C8 C9 1.377(5)
C9 C10 1.379(5)
C10 C11 1.400(5)
C12 C17 1.384(5)
C12 C13 1.391(5)
C13 C14 1.389(5)
C14 C15 1.373(6)
C15 C16 1.362(6)
C16 C17 1.392(5)
C18 C19 1.388(5)
C18 C23 1.393(5)
C19 C20 1.381(5)
C20 C21 1.387(6)
C21 C22 1.372(5)
C22 C23 1.386(5)
Fe3 H3 1.67(3)
Fe3 C25 1.785(3)
Fe3 C26 1.799(3)
Fe3 C24 1.865(4)
Fe3 P2 2.2566(10)
Fe3 S3 2.2936(9)
Fe3 Fe4 2.6130(6)
Fe4 C27 1.775(4)
Fe4 C28 1.803(3)
Fe4 P2 2.2132(10)
Fe4 S3 2.2416(9)
Fe4 S4 2.2951(10)
S3 C29 1.778(3)
S4 H4 1.18(4)
S4 C34 1.784(3)
P2 C41 1.812(3)
P2 C35 1.817(3)
C24 O6 1.106(4)
C25 O7 1.139(4)
C26 O8 1.127(4)
C27 O9 1.133(4)
C28 O10 1.125(4)
C29 C30 1.384(5)
C29 C34 1.396(4)
C30 C31 1.391(5)
C31 C32 1.359(5)
C32 C33 1.386(5)
C33 C34 1.374(5)
C35 C40 1.383(4)
C35 C36 1.400(4)
C36 C37 1.382(5)
C37 C38 1.383(5)
C38 C39 1.378(5)
C39 C40 1.387(5)
C41 C42 1.395(5)
C41 C46 1.403(4)
C42 C43 1.384(5)
C43 C44 1.377(5)
C44 C45 1.383(5)
C45 C46 1.377(5)
S5 O13 1.412(3)
S5 O12 1.414(3)
S5 O11 1.493(2)
S5 C47 1.814(4)
C47 F1 1.309(5)
C47 F2 1.322(5)
C47 F3 1.323(4)
S6 O14 1.422(3)
S6 O15 1.444(3)
S6 O16 1.446(3)
S6 C48 1.807(4)
C48 F6 1.318(5)
C48 F4 1.320(4)
C48 F5 1.331(5)
S7 O18 1.418(3)
S7 O17 1.422(3)
S7 O19 1.475(2)
S7 C49 1.808(4)
C49 F9 1.317(5)
C49 F8 1.326(4)
C49 F7 1.328(4)
S8 O21 1.421(3)
S8 O22 1.428(3)
S8 O20 1.453(3)
S8 C50 1.796(5)
C50 F10 1.320(5)
C50 F12 1.335(5)
C50 F11 1.335(5)
C51 Cl1 1.706(5)
C51 Cl2 1.766(6)

loop_
_geom_hbond_atom_site_label_D
_geom_hbond_atom_site_label_H
_geom_hbond_atom_site_label_A
_geom_hbond_distance_DH
_geom_hbond_distance_HA
_geom_hbond_distance_DA
_geom_hbond_angle_DHA
O19 H19A O11 1.01(4) 1.42(4) 2.423(4) 173(4)
O20 H20A O23 0.92(6) 1.56(6) 2.470(4) 170(5)
